data_4312440
loop_
_publ_author_name
'Masayuki Watanabe'
'Takuya Nankawa'
'Teppei Yamada'
'Takaumi Kimura'
'Kosuke Namiki'
'Masaki Murata'
'Hiroshi Nishihara'
'Shoichi Tachimori'

_publ_contact_author_address
;
    2-4, Shirakata Shirane, Tokai, Naka-gun, 
    Ibaraki, 319-1195, Department of 
    Materials Science
    Japan Atomic Energy Research Institute. 
;
_publ_contact_author_email mw@popsvr.tokai.jaeri.go.jp
_publ_contact_author_fax +81-29-282-5788
_publ_contact_author_name 'Masayuki Watanabe'
_publ_contact_author_phone +81-29-282-6723
_publ_section_title
;
 Photoluminescent Dinuclear Lanthanide Complexes with
 Tris(2-pyridyl)carbinol Acting as a New Tetradentate Bridging Ligand
;
_journal_name_full 'Inorganic Chemistry'
_journal_page_first 6977
_journal_page_last 6979
_journal_paper_doi 10.1021/ic034816n
_journal_volume 42
_journal_year 2003
_chemical_formula_moiety 'C40 H34 F12 N8 O16 S4 Tb2 '
_chemical_formula_sum 'C40 H34 F12 N8 O16 S4 Tb2'
_chemical_formula_weight 1556.82
_space_group_IT_number 2
_symmetry_cell_setting triclinic
_symmetry_Int_Tables_number 2
_symmetry_space_group_name_Hall '-P 1'
_symmetry_space_group_name_H-M 'P -1'
_cell_angle_alpha 65.41(2)
_cell_angle_beta 63.28(3)
_cell_angle_gamma 72.29(3)
_cell_formula_units_Z 1
_cell_length_a 10.891(3)
_cell_length_b 11.400(3)
_cell_length_c 13.089(3)
_cell_measurement_reflns_used 6827
_cell_measurement_temperature 293.1
_cell_measurement_theta_max 30.0
_cell_measurement_theta_min 3.1
_cell_volume 1306.1(7)
_computing_cell_refinement CrystalClear
_computing_data_collection CrystalClear
_computing_data_reduction CrystalStructure
_computing_publication_material 'CrystalStructure Ver. 3.10'
_computing_structure_refinement CRYSTALS
_computing_structure_solution SIR92
_diffrn_detector_area_resol_mean 14.62
_diffrn_measured_fraction_theta_full 0.9440
_diffrn_measured_fraction_theta_max 0.9440
_diffrn_measurement_device_type 'Rigaku Mercury'
_diffrn_measurement_method \w
_diffrn_radiation_type 'Mo K\a'
_diffrn_radiation_wavelength 0.7107
_diffrn_reflns_av_R_equivalents 0.031
_diffrn_reflns_limit_h_max 15
_diffrn_reflns_limit_h_min -11
_diffrn_reflns_limit_k_max 16
_diffrn_reflns_limit_k_min -16
_diffrn_reflns_limit_l_max 18
_diffrn_reflns_limit_l_min -17
_diffrn_reflns_number 14890
_diffrn_reflns_theta_full 30.02
_diffrn_reflns_theta_max 30.02
_exptl_absorpt_coefficient_mu 2.963
_exptl_absorpt_correction_type none
_exptl_crystal_colour colorless
_exptl_crystal_density_diffrn 1.979
_exptl_crystal_density_method 'not measured'
_exptl_crystal_description prism
_exptl_crystal_F_000 1520.00
_exptl_crystal_size_max 0.20
_exptl_crystal_size_mid 0.20
_exptl_crystal_size_min 0.20
_refine_diff_density_max 1.03
_refine_diff_density_min -0.90
_refine_ls_extinction_coef 59.5(72)
_refine_ls_extinction_method 'Larson (1970) Crystallographic Computing eq. 22'
_refine_ls_goodness_of_fit_ref 1.351
_refine_ls_hydrogen_treatment refall
_refine_ls_number_parameters 439
_refine_ls_number_reflns 7202
_refine_ls_R_factor_gt 0.0280
_refine_ls_shift/su_max 0.0030
_refine_ls_structure_factor_coef F
_refine_ls_weighting_details 'w = 1/\s^2^(Fo)'
_refine_ls_weighting_scheme sigma
_refine_ls_wR_factor_ref 0.0350
_reflns_number_gt 6692
_reflns_number_total 7202
_reflns_threshold_expression F^2^>2.0\s(F^2^)
_cod_data_source_file ic034816nsi20030713_110704_2.cif
_cod_data_source_block '__Tb7_35'
_cod_original_cell_volume 1306.1(6)
_cod_original_sg_symbol_H-M 'P -1 '
_cod_original_formula_sum 'C40 H34 F12 N8 O16 S4 Tb2 '
_cod_database_code 4312440

loop_
_symmetry_equiv_pos_as_xyz
x,y,z
-x,-y,-z

loop_
_atom_site_label
_atom_site_type_symbol
_atom_site_fract_x
_atom_site_fract_y
_atom_site_fract_z
_atom_site_U_iso_or_equiv
_atom_site_adp_type
_atom_site_occupancy
_atom_site_symmetry_multiplicity
_atom_site_calc_flag
_atom_site_refinement_flags
_atom_site_disorder_assembly
_atom_site_disorder_group
Tb1 Tb 0.83608(1) 0.42512(1) 0.08987(1) 0.00655(4) Uani 1.00 1 d . . .
S1 S 0.86076(7) 0.28353(7) 0.39533(6) 0.0117(2) Uani 1.00 1 d . . .
S2 S 0.54924(7) 0.23788(7) 0.20369(6) 0.0132(2) Uani 1.00 1 d . . .
F1 F 1.0790(2) 0.1038(2) 0.3625(2) 0.0362(6) Uani 1.00 1 d . . .
F2 F 1.1258(2) 0.2939(3) 0.3149(3) 0.0427(7) Uani 1.00 1 d . . .
F3 F 1.0388(3) 0.1788(3) 0.5025(2) 0.0422(7) Uani 1.00 1 d . . .
F4 F 0.3689(2) 0.1002(2) 0.3952(2) 0.0337(6) Uani 1.00 1 d . . .
F5 F 0.5393(3) 0.1228(2) 0.4245(2) 0.0347(6) Uani 1.00 1 d . . .
F6 F 0.3751(2) 0.2832(2) 0.4048(2) 0.0333(6) Uani 1.00 1 d . . .
O1 O 1.0483(2) 0.4223(2) -0.0604(2) 0.0101(4) Uani 1.00 1 d . . .
O2 O 0.6952(3) 0.6057(2) -0.0027(2) 0.0198(6) Uani 1.00 1 d . . .
O3 O 0.7767(3) 0.1827(2) 0.4789(2) 0.0247(6) Uani 1.00 1 d . . .
O4 O 0.8319(2) 0.3964(2) 0.4299(2) 0.0185(5) Uani 1.00 1 d . . .
O5 O 0.8809(2) 0.3131(2) 0.2698(2) 0.0181(5) Uani 1.00 1 d . . .
O6 O 0.6218(3) 0.1216(3) 0.1745(3) 0.0331(7) Uani 1.00 1 d . . .
O7 O 0.4439(3) 0.3123(3) 0.1550(2) 0.0297(7) Uani 1.00 1 d . . .
O8 O 0.6383(2) 0.3186(2) 0.1937(2) 0.0192(5) Uani 1.00 1 d . . .
N1 N 0.9622(3) 0.2000(2) 0.0843(2) 0.0112(5) Uani 1.00 1 d . . .
N2 N 0.8444(2) 0.3813(2) -0.0925(2) 0.0111(5) Uani 1.00 1 d . . .
N3 N 0.7047(2) 0.5676(2) 0.2229(2) 0.0093(5) Uani 1.00 1 d . . .
N4 N 0.5183(3) -0.1845(3) 0.0827(3) 0.0277(8) Uani 1.00 1 d . . .
C1 C 0.9360(3) 0.0909(3) 0.1795(3) 0.0156(7) Uani 1.00 1 d . . .
C2 C 1.0180(4) -0.0290(3) 0.1780(3) 0.0183(7) Uani 1.00 1 d . . .
C3 C 1.1306(4) -0.0355(3) 0.0731(3) 0.0187(7) Uani 1.00 1 d . . .
C4 C 1.1584(3) 0.0775(3) -0.0269(3) 0.0149(7) Uani 1.00 1 d . . .
C5 C 1.0722(3) 0.1944(3) -0.0179(3) 0.0106(6) Uani 1.00 1 d . . .
C6 C 0.7368(3) 0.4018(3) -0.1246(3) 0.0141(7) Uani 1.00 1 d . . .
C7 C 0.7538(3) 0.4043(3) -0.2368(3) 0.0174(7) Uani 1.00 1 d . . .
C8 C 0.8874(3) 0.3882(3) -0.3211(3) 0.0167(7) Uani 1.00 1 d . . .
C9 C 0.9997(3) 0.3648(3) -0.2879(3) 0.0141(7) Uani 1.00 1 d . . .
C10 C 0.9749(3) 0.3593(3) -0.1724(3) 0.0096(6) Uani 1.00 1 d . . .
C11 C 0.5752(3) 0.5519(3) 0.3042(3) 0.0143(7) Uani 1.00 1 d . . .
C12 C 0.4985(3) 0.6282(3) 0.3775(3) 0.0166(7) Uani 1.00 1 d . . .
C13 C 0.5596(3) 0.7242(3) 0.3686(3) 0.0180(7) Uani 1.00 1 d . . .
C14 C 0.6960(3) 0.7389(3) 0.2873(3) 0.0153(7) Uani 1.00 1 d . . .
C15 C 0.7654(3) 0.6595(3) 0.2143(3) 0.0105(6) Uani 1.00 1 d . . .
C16 C 1.0864(3) 0.3303(3) -0.1187(2) 0.0095(6) Uani 1.00 1 d . . .
C17 C 1.0357(3) 0.2099(4) 0.3938(3) 0.0224(8) Uani 1.00 1 d . . .
C18 C 0.4521(4) 0.1825(3) 0.3673(3) 0.0203(8) Uani 1.00 1 d . . .
C19 C 0.4479(3) -0.1150(3) 0.1355(3) 0.0196(7) Uani 1.00 1 d . . .
C20 C 0.3600(4) -0.0264(4) 0.2039(4) 0.0242(9) Uani 1.00 1 d . . .
H1 H 0.866(4) 0.097(4) 0.249(4) 0.019(10) Uiso 1.00 1 c . . .
H2 H 1.001(5) -0.102(5) 0.251(4) 0.034(12) Uiso 1.00 1 c . . .
H3 H 1.190(5) -0.117(5) 0.069(4) 0.029(11) Uiso 1.00 1 c . . .
H4 H 1.235(4) 0.074(4) -0.095(3) 0.012(9) Uiso 1.00 1 c . . .
H5 H 0.647(4) 0.419(3) -0.069(3) 0.006(8) Uiso 1.00 1 c . . .
H6 H 0.682(5) 0.421(5) -0.255(4) 0.04(1) Uiso 1.00 1 c . . .
H7 H 0.900(4) 0.382(4) -0.392(4) 0.025(11) Uiso 1.00 1 c . . .
H8 H 1.091(4) 0.352(3) -0.342(3) 0.008(8) Uiso 1.00 1 c . . .
H9 H 0.534(4) 0.485(4) 0.309(3) 0.007(8) Uiso 1.00 1 c . . .
H10 H 0.400(4) 0.624(4) 0.428(4) 0.021(10) Uiso 1.00 1 c . . .
H11 H 0.507(4) 0.781(4) 0.423(4) 0.018(10) Uiso 1.00 1 c . . .
H12 H 0.736(4) 0.799(4) 0.281(4) 0.022(10) Uiso 1.00 1 c . . .
H13 H 0.672(8) 0.650(8) 0.024(7) 0.10(3) Uiso 1.00 1 c . . .
H14 H 0.668(6) 0.623(6) -0.066(6) 0.07(2) Uiso 1.00 1 c . . .
H15 H 0.293(5) 0.033(5) 0.168(4) 0.036(13) Uiso 1.00 1 c . . .
H16 H 0.418(6) 0.028(6) 0.193(5) 0.06(2) Uiso 1.00 1 c . . .
H17 H 0.321(5) -0.072(5) 0.279(5) 0.04(1) Uiso 1.00 1 c . . .

loop_
_atom_site_aniso_label
_atom_site_aniso_U_11
_atom_site_aniso_U_22
_atom_site_aniso_U_33
_atom_site_aniso_U_12
_atom_site_aniso_U_13
_atom_site_aniso_U_23
Tb1 0.00603(7) 0.00640(7) 0.00826(7) -0.00044(4) -0.00284(5) -0.00347(4)
S1 0.0105(3) 0.0132(3) 0.0106(3) 0.0001(2) -0.0041(2) -0.0043(3)
S2 0.0101(3) 0.0165(3) 0.0149(3) -0.0040(3) -0.0043(3) -0.0058(3)
F1 0.0330(12) 0.0336(13) 0.0416(13) 0.0194(10) -0.0191(10) -0.0231(11)
F2 0.0150(10) 0.054(2) 0.052(2) -0.0074(10) -0.0073(10) -0.0145(13)
F3 0.041(1) 0.060(2) 0.0355(13) 0.0170(12) -0.0303(11) -0.0236(12)
F4 0.0348(12) 0.0369(13) 0.0308(12) -0.0276(11) -0.0091(10) -0.0002(10)
F5 0.047(1) 0.0334(13) 0.0287(11) -0.0157(11) -0.0285(11) 0.0078(10)
F6 0.0313(12) 0.041(1) 0.0254(11) -0.0096(10) 0.0011(9) -0.0184(10)
O1 0.0109(9) 0.0096(9) 0.0127(9) 0.0003(7) -0.0040(7) -0.0081(7)
O2 0.0289(13) 0.0160(11) 0.0224(12) 0.0082(9) -0.0194(10) -0.0108(9)
O3 0.0205(12) 0.0205(12) 0.0238(12) -0.0101(10) -0.0005(10) -0.0025(10)
O4 0.0196(11) 0.0185(11) 0.0200(11) 0.0009(9) -0.0065(9) -0.0122(9)
O5 0.0232(11) 0.0186(11) 0.0138(10) 0.0041(9) -0.0112(9) -0.0068(9)
O6 0.0227(13) 0.031(1) 0.051(2) -0.0030(11) -0.0042(12) -0.029(1)
O7 0.0256(13) 0.041(2) 0.0223(12) -0.0039(11) -0.0171(10) -0.0017(11)
O8 0.0150(10) 0.0228(12) 0.0208(11) -0.0119(9) -0.0018(9) -0.0071(9)
N1 0.0146(11) 0.0074(10) 0.0133(11) 0.0000(9) -0.0069(9) -0.0040(9)
N2 0.0100(10) 0.0103(11) 0.0161(11) -0.0000(8) -0.0065(9) -0.0063(9)
N3 0.0076(10) 0.0110(11) 0.0086(10) 0.0010(8) -0.0025(8) -0.0049(8)
N4 0.034(2) 0.023(2) 0.024(1) 0.0075(13) -0.0138(13) -0.0106(12)
C1 0.021(2) 0.0105(13) 0.016(1) -0.0036(11) -0.0073(12) -0.0040(11)
C2 0.025(2) 0.0095(13) 0.024(2) -0.0001(11) -0.0146(13) -0.0033(12)
C3 0.023(2) 0.0096(13) 0.029(2) 0.0026(11) -0.0157(13) -0.0082(12)
C4 0.0143(13) 0.0118(13) 0.022(1) 0.0019(10) -0.0087(12) -0.0086(11)
C5 0.0112(12) 0.0102(12) 0.0141(12) 0.0010(10) -0.0074(10) -0.0063(10)
C6 0.0132(13) 0.0123(13) 0.018(1) 0.0007(10) -0.0080(11) -0.0060(11)
C7 0.018(1) 0.018(1) 0.023(2) -0.0008(11) -0.0141(12) -0.0075(12)
C8 0.023(2) 0.017(1) 0.016(1) -0.0005(11) -0.0114(12) -0.0065(11)
C9 0.016(1) 0.0131(13) 0.0149(13) 0.0001(10) -0.0059(11) -0.0071(11)
C10 0.0111(12) 0.0076(11) 0.0113(12) 0.0002(9) -0.0052(10) -0.0041(9)
C11 0.0107(12) 0.016(1) 0.0135(13) -0.0013(10) -0.0041(10) -0.0035(11)
C12 0.0104(13) 0.023(2) 0.0133(13) 0.0024(11) -0.0029(11) -0.0079(12)
C13 0.016(1) 0.024(2) 0.0136(13) 0.0059(12) -0.0050(11) -0.0122(12)
C14 0.0141(13) 0.018(1) 0.018(1) 0.0032(11) -0.0075(11) -0.0117(12)
C15 0.0087(12) 0.0126(12) 0.0110(12) 0.0003(9) -0.0032(10) -0.0064(10)
C16 0.0101(12) 0.0101(12) 0.0103(12) -0.0006(9) -0.0030(10) -0.0066(10)
C17 0.015(1) 0.032(2) 0.021(2) 0.0061(13) -0.0103(12) -0.013(1)
C18 0.024(2) 0.022(2) 0.016(1) -0.0129(13) -0.0094(12) 0.0015(12)
C19 0.022(2) 0.017(1) 0.020(2) -0.0024(12) -0.0102(12) -0.0037(12)
C20 0.024(2) 0.026(2) 0.024(2) 0.001(1) -0.008(1) -0.014(1)

loop_
_atom_type_symbol
_atom_type_description
_atom_type_scat_dispersion_real
_atom_type_scat_dispersion_imag
_atom_type_scat_source
C C 0.003 0.002
;
International Tables for Crystallography
(1992, Vol. C, Tables 4.2.6.8 and 6.1.1.4)
;
H H 0.000 0.000
;
International Tables for Crystallography
(1992, Vol. C, Table 6.1.1.4)
;
F F 0.017 0.010
;
International Tables for Crystallography
(1992, Vol. C, Tables 4.2.6.8 and 6.1.1.4)
;
N N 0.006 0.003
;
International Tables for Crystallography
(1992, Vol. C, Tables 4.2.6.8 and 6.1.1.4)
;
O O 0.011 0.006
;
International Tables for Crystallography
(1992, Vol. C, Tables 4.2.6.8 and 6.1.1.4)
;
S S 0.125 0.123
;
International Tables for Crystallography
(1992, Vol. C, Tables 4.2.6.8 and 6.1.1.4)
;
Tb Tb -0.172 4.154
;
International Tables for Crystallography
(1992, Vol. C, Tables 4.2.6.8 and 6.1.1.4)
;

loop_
_geom_angle_atom_site_label_1
_geom_angle_site_symmetry_1
_geom_angle_atom_site_label_2
_geom_angle_site_symmetry_2
_geom_angle_atom_site_label_3
_geom_angle_site_symmetry_3
_geom_angle
_geom_angle_publ_flag
O1 . Tb1 . O2 . 104.29(9) yes
O1 . Tb1 . O5 . 104.45(8) yes
O2 . Tb1 . O5 . 143.79(8) yes
O1 . Tb1 . O8 . 141.13(8) yes
O2 . Tb1 . O8 . 86.1(1) yes
O5 . Tb1 . O8 . 85.25(9) yes
O1 . Tb1 . N1 . 65.33(8) yes
O2 . Tb1 . N1 . 141.06(8) yes
O5 . Tb1 . N1 . 72.20(8) yes
O8 . Tb1 . N1 . 82.96(9) yes
O1 . Tb1 . N2 . 65.41(8) yes
O2 . Tb1 . N2 . 72.96(9) yes
O5 . Tb1 . N2 . 140.17(8) yes
O8 . Tb1 . N2 . 82.92(9) yes
N1 . Tb1 . N2 . 68.67(8) yes
O1 . Tb1 . N3 . 132.86(8) yes
O2 . Tb1 . N3 . 70.50(9) yes
O5 . Tb1 . N3 . 73.87(8) yes
O8 . Tb1 . N3 . 86.00(9) yes
N1 . Tb1 . N3 . 145.01(8) yes
N2 . Tb1 . N3 . 142.39(8) yes
O3 . S1 . O4 . 116.42(15) yes
O3 . S1 . O5 . 113.56(15) yes
O4 . S1 . O5 . 114.34(14) yes
O3 . S1 . C17 . 104.65(17) yes
O4 . S1 . C17 . 104.06(16) yes
O5 . S1 . C17 . 101.52(15) yes
O6 . S2 . O7 . 117.14(18) yes
O6 . S2 . O8 . 114.34(15) yes
O7 . S2 . O8 . 113.06(16) yes
O6 . S2 . C18 . 105.07(18) yes
O7 . S2 . C18 . 103.60(16) yes
O8 . S2 . C18 . 101.22(15) yes
Tb1 . O1 . C16 . 117.30(16) yes
Tb1 . O2 . H13 . 110.4(79) no
Tb1 . O2 . H14 . 132.9(44) no
H13 . O2 . H14 . 116.7(91) no
Tb1 . O5 . S1 . 156.57(14) yes
Tb1 . O8 . S2 . 152.10(15) yes
Tb1 . N1 . C1 . 124.2(2) yes
Tb1 . N1 . C5 . 116.32(18) yes
C1 . N1 . C5 . 119.1(3) yes
Tb1 . N2 . C6 . 126.29(19) yes
Tb1 . N2 . C10 . 113.86(18) yes
C6 . N2 . C10 . 118.6(3) yes
Tb1 . N3 . C11 . 121.21(19) yes
Tb1 . N3 . C15 . 120.07(17) yes
C11 . N3 . C15 . 118.7(2) yes
N1 . C1 . C2 . 122.8(3) yes
N1 . C1 . H1 . 118.2(30) no
C2 . C1 . H1 . 119.0(30) no
C1 . C2 . C3 . 118.4(3) yes
C1 . C2 . H2 . 119.5(32) no
C3 . C2 . H2 . 121.8(32) no
C2 . C3 . C4 . 119.3(3) yes
C2 . C3 . H3 . 120.8(30) no
C4 . C3 . H3 . 119.9(30) no
C3 . C4 . C5 . 118.9(3) yes
C3 . C4 . H4 . 119.6(27) no
C5 . C4 . H4 . 121.4(27) no
N1 . C5 . C4 . 121.5(3) yes
N1 . C5 . C16 . 111.9(2) yes
C4 . C5 . C16 . 126.6(3) yes
N2 . C6 . C7 . 122.6(3) yes
N2 . C6 . H5 . 117.5(24) no
C7 . C6 . H5 . 119.9(24) no
C6 . C7 . C8 . 119.1(3) yes
C6 . C7 . H6 . 119.5(38) no
C8 . C7 . H6 . 121.3(38) no
C7 . C8 . C9 . 118.7(3) yes
C7 . C8 . H7 . 120.0(31) no
C9 . C8 . H7 . 120.8(31) no
C8 . C9 . C10 . 119.2(3) yes
C8 . C9 . H8 . 120.6(24) no
C10 . C9 . H8 . 120.2(24) no
N2 . C10 . C9 . 121.7(3) yes
N2 . C10 . C16 . 111.9(2) yes
C9 . C10 . C16 . 126.3(2) yes
N3 . C11 . C12 . 123.5(3) yes
N3 . C11 . H9 . 117.2(24) no
C12 . C11 . H9 . 119.3(24) no
C11 . C12 . C13 . 118.3(3) yes
C11 . C12 . H10 . 122.3(27) no
C13 . C12 . H10 . 119.0(27) no
C12 . C13 . C14 . 118.9(3) yes
C12 . C13 . H11 . 120.7(25) no
C14 . C13 . H11 . 120.4(25) no
C13 . C14 . C15 . 119.2(3) yes
C13 . C14 . H12 . 120.2(32) no
C15 . C14 . H12 . 120.5(32) no
N3 . C15 . C14 . 121.4(3) yes
O1 . C16 . C5 . 106.6(2) yes
O1 . C16 . C10 . 106.1(2) yes
C5 . C16 . C10 . 107.6(2) yes
S1 . C17 . F1 . 111.8(2) yes
S1 . C17 . F2 . 110.4(2) yes
F1 . C17 . F2 . 107.8(3) yes
S1 . C17 . F3 . 110.3(2) yes
F1 . C17 . F3 . 108.7(3) yes
F2 . C17 . F3 . 107.8(3) yes
S2 . C18 . F4 . 110.0(2) yes
S2 . C18 . F5 . 109.8(2) yes
F4 . C18 . F5 . 109.1(3) yes
S2 . C18 . F6 . 110.6(2) yes
F4 . C18 . F6 . 108.8(3) yes
F5 . C18 . F6 . 108.5(3) yes
N4 . C19 . C20 . 178.8(4) yes
C19 . C20 . H15 . 110.5(32) no
C19 . C20 . H16 . 106.5(39) no
H15 . C20 . H16 . 104.6(50) no
C19 . C20 . H17 . 109.2(39) no
H15 . C20 . H17 . 113.3(51) no
H16 . C20 . H17 . 112.7(55) no

loop_
_geom_bond_atom_site_label_1
_geom_bond_site_symmetry_1
_geom_bond_atom_site_label_2
_geom_bond_site_symmetry_2
_geom_bond_distance
_geom_bond_publ_flag
Tb1 . O1 . 2.265(2) yes
Tb1 . O2 . 2.395(3) yes
Tb1 . O5 . 2.360(2) yes
Tb1 . O8 . 2.355(2) yes
Tb1 . N1 . 2.529(3) yes
Tb1 . N2 . 2.594(2) yes
Tb1 . N3 . 2.533(2) yes
S1 . O3 . 1.432(2) yes
S1 . O4 . 1.438(2) yes
S1 . O5 . 1.456(2) yes
S1 . C17 . 1.828(3) yes
S2 . O6 . 1.429(3) yes
S2 . O7 . 1.435(3) yes
S2 . O8 . 1.460(2) yes
S2 . C18 . 1.829(3) yes
F1 . C17 . 1.322(4) yes
F2 . C17 . 1.336(4) yes
F3 . C17 . 1.329(4) yes
F4 . C18 . 1.330(4) yes
F5 . C18 . 1.322(4) yes
F6 . C18 . 1.332(4) yes
O1 . C16 . 1.404(3) yes
O2 . H13 . 0.7(2) no
O2 . H14 . 0.92(11) no
N1 . C1 . 1.337(4) yes
N1 . C5 . 1.347(4) yes
N2 . C6 . 1.341(4) yes
N2 . C10 . 1.357(4) yes
N3 . C11 . 1.341(4) yes
N3 . C15 . 1.343(4) yes
N4 . C19 . 1.141(5) yes
C1 . C2 . 1.389(4) yes
C1 . H1 . 0.90(10) no
C2 . C3 . 1.382(5) yes
C2 . H2 . 0.96(12) no
C3 . C4 . 1.393(4) yes
C3 . H3 . 0.97(9) no
C4 . C5 . 1.393(4) yes
C4 . H4 . 0.91(9) no
C5 . C16 . 1.558(4) yes
C6 . C7 . 1.384(4) yes
C6 . H5 . 0.94(9) no
C7 . C8 . 1.390(5) yes
C7 . H6 . 0.87(8) no
C8 . C9 . 1.392(4) yes
C8 . H7 . 0.90(7) no
C9 . C10 . 1.388(4) yes
C9 . H8 . 0.94(9) no
C10 . C16 . 1.552(4) yes
C11 . C12 . 1.380(4) yes
C11 . H9 . 0.96(5) no
C12 . C13 . 1.386(5) yes
C12 . H10 . 0.98(9) no
C13 . C14 . 1.396(4) yes
C13 . H11 . 1.02(9) no
C14 . C15 . 1.398(4) yes
C14 . H12 . 0.87(7) no
C19 . C20 . 1.460(5) yes
C20 . H15 . 0.98(11) no
C20 . H16 . 0.95(10) no
C20 . H17 . 0.9(1) no
Tb1 . O2 . 2.395(3) yes
Tb1 . N2 . 2.594(2) yes
S1 . F2 . 2.613(2) yes
S2 . C18 . 1.829(3) yes
S2 . H1 . 3.53(4) no
S2 . H16 . 3.21(6) no
F1 . F2 . 2.147(4) yes
F2 . C17 . 1.336(4) yes
O1 . N2 . 2.640(3) yes
O2 . C11 . 3.455(4) yes
O2 . C15 . 3.566(4) yes
O2 . H13 . 0.65(8) no
O2 . H14 . 0.92(7) no
N1 . N2 . 2.890(4) yes
N1 . C2 . 2.393(4) yes
N1 . H2 . 3.24(5) no
N2 . C10 . 1.357(4) yes
N2 . C16 . 2.414(4) yes
N2 . H14 . 2.90(6) no
C1 . C2 . 1.389(4) yes
C1 . H2 . 2.04(5) no
C2 . H1 . 1.98(4) no
C11 . C12 . 1.380(4) yes
C11 . H12 . 3.59(4) no
C12 . C13 . 1.386(5) yes
C12 . C14 . 2.396(5) yes
C12 . C15 . 2.748(4) yes
C12 . H10 . 0.98(4) no
C12 . H11 . 2.10(4) no
C12 . H12 . 3.19(4) no
C13 . H12 . 1.98(4) no
C14 . H12 . 0.87(4) no
C15 . H12 . 1.99(4) no
C19 . C20 . 1.460(5) yes
C20 . H15 . 0.98(5) no
C20 . H16 . 0.95(6) no
C20 . H17 . 0.87(5) no
H1 . H2 . 2.29(6) no
H11 . H12 . 2.36(5) no
Tb1 . H14 . 3.10(6) no
S1 . O4 . 1.438(2) yes
F4 . C18 . 1.330(4) yes
F4 . H16 . 2.87(6) no
F4 . H17 . 3.19(5) no
O4 . C11 . 3.515(4) yes
O4 . C15 . 3.311(4) yes
O4 . C17 . 2.586(4) yes
N1 . C4 . 2.391(4) yes
N1 . H4 . 3.21(4) no
N4 . C19 . 1.141(5) yes
N4 . H15 . 3.09(5) no
N4 . H16 . 3.00(6) no
N4 . H17 . 3.00(5) no
C1 . C4 . 2.725(5) yes
C4 . C10 . 3.517(4) yes
C4 . C16 . 2.637(4) yes
C11 . C14 . 2.715(5) yes
C12 . C14 . 2.396(5) yes
C13 . C14 . 1.396(4) yes
C14 . C15 . 1.398(4) yes
C14 . H10 . 3.28(4) no
C14 . H11 . 2.10(4) no
C14 . H12 . 0.87(4) no
C16 . H4 . 2.84(4) no
H13 . H14 . 1.35(9) no
Tb1 . O5 . 2.360(2) yes
Tb1 . C5 . 3.351(3) yes
Tb1 . C15 . 3.410(3) yes
Tb1 . H5 . 3.55(3) no
S1 . O5 . 1.456(2) yes
F1 . O5 . 2.938(3) yes
F5 . C18 . 1.322(4) yes
F5 . H1 . 3.26(4) no
O1 . C5 . 2.376(3) yes
O5 . N1 . 2.884(3) yes
O5 . C1 . 3.017(4) yes
O5 . C11 . 3.585(4) yes
O5 . C17 . 2.555(4) yes
O5 . H1 . 2.65(4) no
N1 . C5 . 1.347(4) yes
C1 . C5 . 2.313(4) yes
C5 . C10 . 2.510(4) yes
C5 . C16 . 1.558(4) yes
C5 . H1 . 3.11(4) no
C10 . H5 . 3.16(3) no
C11 . C15 . 2.309(4) yes
C12 . C15 . 2.748(4) yes
C13 . C15 . 2.410(4) yes
C14 . C15 . 1.398(4) yes
C15 . H11 . 3.34(4) no
C15 . H12 . 1.99(4) no
C15 . H13 . 3.14(8) no
C19 . H15 . 2.02(5) no
H5 . H13 . 3.44(9) no
H5 . H14 . 2.43(7) no
H15 . H16 . 1.53(7) no
H15 . H17 . 1.55(7) no
Tb1 . C6 . 3.556(3) yes
Tb1 . C16 . 3.165(3) yes
F6 . C18 . 1.332(4) yes
O1 . C16 . 1.404(3) yes
O6 . C1 . 3.360(4) yes
O6 . C18 . 2.597(5) yes
O6 . H1 . 3.12(4) no
O6 . H16 . 2.62(6) no
N1 . C16 . 2.409(4) yes
C6 . C10 . 2.320(4) yes
C6 . H14 . 2.73(7) no
C10 . C16 . 1.552(4) yes
C18 . H16 . 3.60(6) no
C19 . H16 . 1.95(6) no
H15 . H16 . 1.53(7) no
H16 . H17 . 1.51(7) no
S1 . C17 . 1.828(3) yes
F1 . C17 . 1.322(4) yes
O7 . C18 . 2.577(4) yes
O7 . H16 . 3.15(6) no
C7 . C10 . 2.736(4) yes
C10 . H7 . 3.21(4) no
C19 . H17 . 1.93(5) no
H15 . H17 . 1.55(7) no
H16 . H17 . 1.51(7) no
Tb1 . H9 . 3.36(3) no
O1 . C9 . 3.583(4) yes
C9 . C10 . 1.388(4) yes
C9 . C16 . 2.624(4) yes
C11 . H9 . 0.96(3) no
C12 . H9 . 2.03(4) no
C13 . H9 . 3.25(4) no
C15 . H9 . 3.17(3) no
C18 . H9 . 3.51(4) no
C19 . H15 . 2.02(5) no
C19 . H16 . 1.95(6) no
C19 . H17 . 1.93(5) no
H9 . H10 . 2.38(5) no
H9 . H13 . 3.25(9) no
C11 . C12 . 1.380(4) yes
C11 . H12 . 3.59(4) no
C12 . C13 . 1.386(5) yes
C12 . C14 . 2.396(5) yes
C12 . C15 . 2.748(4) yes
C12 . H10 . 0.98(4) no
C12 . H11 . 2.10(4) no
C12 . H12 . 3.19(4) no
C13 . H12 . 1.98(4) no
C14 . H12 . 0.87(4) no
C15 . H12 . 1.99(4) no
H11 . H12 . 2.36(5) no
Tb1 . H13 . 2.69(8) no
C11 . C13 . 2.376(5) yes
C11 . H13 . 3.11(8) no
C12 . C13 . 1.386(5) yes
C13 . C14 . 1.396(4) yes
C13 . C15 . 2.410(4) yes
C13 . H10 . 2.05(4) no
C13 . H11 . 1.02(4) no
C13 . H12 . 1.98(4) no
C15 . H13 . 3.14(8) no
H13 . H14 . 1.35(9) no
Tb1 . C15 . 3.410(3) yes
C11 . C15 . 2.309(4) yes
C12 . C15 . 2.748(4) yes
C13 . C15 . 2.410(4) yes
C14 . C15 . 1.398(4) yes
C15 . H11 . 3.34(4) no
C15 . H12 . 1.99(4) no
C15 . H13 . 3.14(8) no
C19 . H15 . 2.02(5) no
H15 . H16 . 1.53(7) no
H15 . H17 . 1.55(7) no
S2 . F4 . 2.604(2) yes
F2 . O4 . 2.955(3) yes
F4 . C20 . 3.416(4) yes
O2 . H14 . 0.92(7) no
N2 . H14 . 2.90(6) no
N4 . C20 . 2.601(5) yes
C2 . C4 . 2.395(5) yes
C2 . H4 . 3.22(4) no
C4 . H2 . 3.27(5) no
C12 . C14 . 2.396(5) yes
C14 . H12 . 0.87(4) no
S2 . F5 . 2.595(2) yes
S2 . H5 . 3.15(3) no
F2 . O5 . 2.909(3) yes
O2 . C15 . 3.566(4) yes
O2 . H5 . 2.86(3) no
N2 . C5 . 2.981(4) yes
N2 . H5 . 1.96(3) no
C2 . C5 . 2.743(4) yes
C12 . C15 . 2.748(4) yes
C15 . H12 . 1.99(4) no
C20 . H15 . 0.98(5) no
S2 . F6 . 2.615(2) yes
S2 . O6 . 1.429(3) yes
S2 . H16 . 3.21(6) no
O2 . C6 . 3.154(4) yes
O6 . C20 . 3.539(5) yes
N2 . C6 . 1.341(4) yes
N2 . C16 . 2.414(4) yes
N2 . H6 . 3.16(5) no
C20 . H16 . 0.95(6) no
S2 . O7 . 1.435(3) yes
F2 . C17 . 1.336(4) yes
N2 . C7 . 2.390(4) yes
C20 . H17 . 0.87(5) no
S2 . O8 . 1.460(2) yes
S2 . C18 . 1.829(3) yes
O2 . O8 . 3.242(4) yes
O8 . N2 . 3.282(4) yes
N2 . C8 . 2.783(4) yes
N2 . H8 . 3.24(4) no
O2 . C15 . 3.566(4) yes
C12 . C15 . 2.748(4) yes
C15 . H12 . 1.99(4) no
C20 . H15 . 0.98(5) no
S2 . C18 . 1.829(3) yes
C19 . C20 . 1.460(5) yes
F4 . F5 . 2.161(3) yes
O4 . O5 . 2.432(3) yes
O4 . C15 . 3.311(4) yes
N4 . H15 . 3.09(5) no
C4 . C5 . 1.393(4) yes
C5 . H4 . 2.02(4) no
C14 . C15 . 1.398(4) yes
H5 . H14 . 2.43(7) no
F4 . F6 . 2.165(3) yes
F4 . O6 . 2.942(4) yes
F4 . H16 . 2.87(6) no
N4 . H16 . 3.00(6) no
C4 . C16 . 2.637(4) yes
C6 . H14 . 2.73(7) no
C16 . H4 . 2.84(4) no
F4 . O7 . 2.994(4) yes
F4 . H17 . 3.19(5) no
O4 . C17 . 2.586(4) yes
N4 . H17 . 3.00(5) no
F4 . C18 . 1.330(4) yes
O4 . C15 . 3.311(4) yes
N4 . H15 . 3.09(5) no
C14 . C15 . 1.398(4) yes
F4 . C18 . 1.330(4) yes
N4 . C19 . 1.141(5) yes
F5 . F6 . 2.154(4) yes
F5 . O6 . 2.983(4) yes
O6 . H5 . 3.53(3) no
C5 . C16 . 1.558(4) yes
C6 . H5 . 0.94(3) no
H5 . H6 . 2.28(6) no
H15 . H16 . 1.53(7) no
O5 . C17 . 2.555(4) yes
O7 . H5 . 2.79(3) no
C7 . H5 . 2.03(3) no
H15 . H17 . 1.55(7) no
F5 . O8 . 2.862(3) yes
F5 . C18 . 1.322(4) yes
O5 . O8 . 3.193(3) yes
O8 . H5 . 3.10(3) no
C8 . H5 . 3.25(3) no
F5 . C18 . 1.322(4) yes
C19 . H15 . 2.02(5) no
F6 . O7 . 2.899(3) yes
O6 . O7 . 2.443(4) yes
O7 . H16 . 3.15(6) no
C6 . C7 . 1.384(4) yes
C6 . H7 . 3.20(4) no
C7 . H6 . 0.87(5) no
H6 . H7 . 2.29(6) no
H16 . H17 . 1.51(7) no
F6 . H9 . 2.82(3) no
C6 . C9 . 2.730(4) yes
C9 . C16 . 2.624(4) yes
C9 . H6 . 3.18(5) no
C19 . H16 . 1.95(6) no
H15 . H16 . 1.53(7) no
O7 . O8 . 2.415(3) yes
O7 . C18 . 2.577(4) yes
C7 . C8 . 1.390(5) yes
C7 . H8 . 3.25(4) no
C8 . H7 . 0.90(4) no
H7 . H8 . 2.33(6) no
H15 . H17 . 1.55(7) no
O7 . C18 . 2.577(4) yes
C19 . H17 . 1.93(5) no
O8 . C18 . 2.553(4) yes
C12 . C13 . 1.386(5) yes
C13 . H12 . 1.98(4) no
C13 . C15 . 2.410(4) yes
C15 . H13 . 3.14(8) no
C19 . H15 . 2.02(5) no
Tb1 . O1 . 2.265(2) yes
Tb1 . N1 . 2.529(3) yes
Tb1 . C1 . 3.462(3) yes
Tb1 . C10 . 3.379(3) yes
Tb1 . C11 . 3.426(3) yes
Tb1 . C15 . 3.410(3) yes
Tb1 . C16 . 3.165(3) yes
Tb1 . H1 . 3.44(4) no
Tb1 . H13 . 2.69(8) no
Tb1 . H14 . 3.10(6) no
Tb1 . O2 . 2.395(3) yes
Tb1 . N2 . 2.594(2) yes
Tb1 . H14 . 3.10(6) no
Tb1 . O5 . 2.360(2) yes
Tb1 . C5 . 3.351(3) yes
Tb1 . C15 . 3.410(3) yes
Tb1 . H5 . 3.55(3) no
Tb1 . C6 . 3.556(3) yes
Tb1 . C16 . 3.165(3) yes
Tb1 . O8 . 2.355(2) yes
Tb1 . H9 . 3.36(3) no
Tb1 . H13 . 2.69(8) no
Tb1 . C15 . 3.410(3) yes
S2 . H9 . 3.55(4) no
F1 . C17 . 1.322(4) yes
F5 . O3 . 3.285(4) yes
O1 . N2 . 2.640(3) yes
O2 . C6 . 3.154(4) yes
O2 . H13 . 0.65(8) no
Tb1 . O8 . 2.355(2) yes
O8 . N1 . 3.238(4) yes
O8 . C1 . 3.467(4) yes
O8 . C11 . 3.292(4) yes
O8 . C18 . 2.553(4) yes
O8 . H1 . 3.05(4) no
O8 . H13 . 3.53(8) no
O8 . H9 . 2.59(4) no
O8 . N1 . 3.238(4) yes
N3 . C12 . 2.397(4) yes
N3 . H12 . 3.17(4) no
N3 . C13 . 2.780(4) yes
N3 . H13 . 2.53(8) no
C4 . C10 . 3.517(4) yes
C5 . C10 . 2.510(4) yes
C12 . C15 . 2.748(4) yes
C15 . H12 . 1.99(4) no

loop_
_geom_contact_atom_site_label_1
_geom_contact_site_symmetry_1
_geom_contact_atom_site_label_2
_geom_contact_site_symmetry_2
_geom_contact_distance
_geom_contact_publ_flag
Tb1 . O1 . 2.265(2) yes
Tb1 . O1 2_765 2.257(2) yes
Tb1 . O2 . 2.395(3) yes
Tb1 . O5 . 2.360(2) yes
Tb1 . O8 . 2.355(2) yes
Tb1 . N1 . 2.529(3) yes
Tb1 . N2 . 2.594(2) yes
Tb1 . N3 . 2.533(2) yes
Tb1 . C1 . 3.462(3) yes
Tb1 . C5 . 3.351(3) yes
Tb1 . C6 . 3.556(3) yes
Tb1 . C10 . 3.379(3) yes
Tb1 . C11 . 3.426(3) yes
Tb1 . C15 . 3.410(3) yes
Tb1 . C16 . 3.165(3) yes
Tb1 . C16 2_765 3.350(3) yes
Tb1 . H1 . 3.44(4) no
Tb1 . H5 . 3.55(3) no
Tb1 . H9 . 3.36(3) no
Tb1 . H13 . 2.69(8) no
Tb1 . H14 . 3.10(6) no
S1 . F1 . 2.623(2) yes
S1 . F2 . 2.613(2) yes
S1 . F3 . 2.607(2) yes
S1 . O3 . 1.432(2) yes
S1 . O4 . 1.438(2) yes
S1 . O5 . 1.456(2) yes
S1 . N3 . 3.533(3) yes
S1 . C17 . 1.828(3) yes
S1 . H1 . 3.39(4) no
S1 . H10 2_666 2.97(4) no
S2 . F4 . 2.604(2) yes
S2 . F5 . 2.595(2) yes
S2 . F6 . 2.615(2) yes
S2 . O6 . 1.429(3) yes
S2 . O7 . 1.435(3) yes
S2 . O8 . 1.460(2) yes
S2 . C18 . 1.829(3) yes
S2 . H1 . 3.53(4) no
S2 . H5 . 3.15(3) no
S2 . H9 . 3.55(4) no
S2 . H14 2_665 3.25(6) no
S2 . H16 . 3.21(6) no
F1 . F2 . 2.147(4) yes
F1 . F3 . 2.153(3) yes
F1 . F3 2_756 3.298(4) yes
F1 . F4 1_655 3.358(3) yes
F1 . O3 . 2.966(3) yes
F1 . O3 2_756 3.408(4) yes
F1 . O5 . 2.938(3) yes
F1 . C1 . 3.459(4) yes
F1 . C17 . 1.322(4) yes
F1 . C20 1_655 3.157(4) yes
F1 . H1 . 3.31(4) no
F1 . H15 1_655 2.79(5) no
F1 . H16 1_655 3.41(6) no
F1 . H17 1_655 2.86(5) no
F2 . F3 . 2.152(4) yes
F2 . F4 1_655 3.163(4) yes
F2 . F6 1_655 3.365(4) yes
F2 . O2 2_765 3.480(4) yes
F2 . O4 . 2.955(3) yes
F2 . O5 . 2.909(3) yes
F2 . O7 1_655 3.159(4) yes
F2 . C17 . 1.336(4) yes
F2 . H14 2_765 2.95(6) no
F3 . F4 1_655 3.201(4) yes
F3 . O3 . 2.992(4) yes
F3 . O4 . 2.949(4) yes
F3 . C8 1_556 3.537(4) yes
F3 . C17 . 1.329(4) yes
F3 . H2 2_756 2.83(5) no
F3 . H7 1_556 2.87(4) no
F4 . F5 . 2.161(3) yes
F4 . F5 2_656 2.935(3) yes
F4 . F6 . 2.165(3) yes
F4 . O3 2_656 3.459(3) yes
F4 . O6 . 2.942(4) yes
F4 . O7 . 2.994(4) yes
F4 . C17 1_455 3.466(4) yes
F4 . C18 . 1.330(4) yes
F4 . C20 . 3.416(4) yes
F4 . H11 1_545 3.42(4) no
F4 . H16 . 2.87(6) no
F4 . H17 . 3.19(5) no
F5 . F6 . 2.154(4) yes
F5 . O3 . 3.285(4) yes
F5 . O6 . 2.983(4) yes
F5 . O8 . 2.862(3) yes
F5 . C13 2_666 3.420(4) yes
F5 . C18 . 1.322(4) yes
F5 . C18 2_656 3.418(4) yes
F5 . H1 . 3.26(4) no
F5 . H11 2_666 2.45(4) no
F6 . O7 . 2.899(3) yes
F6 . O8 . 2.944(3) yes
F6 . C7 2_665 3.565(4) yes
F6 . C13 2_666 3.310(4) yes
F6 . C18 . 1.332(4) yes
F6 . H6 2_665 3.15(5) no
F6 . H8 1_456 3.55(4) no
F6 . H9 . 2.82(3) no
F6 . H11 2_666 2.81(4) no
F6 . H12 2_666 3.51(4) no
O1 . O2 2_765 3.146(3) yes
O1 . O5 2_765 3.137(3) yes
O1 . N1 . 2.597(3) yes
O1 . N2 . 2.640(3) yes
O1 . N3 2_765 2.571(3) yes
O1 . C5 . 2.376(3) yes
O1 . C9 . 3.583(4) yes
O1 . C10 . 2.364(3) yes
O1 . C15 2_765 2.405(3) yes
O1 . C16 . 1.404(3) yes
O1 . H13 2_765 3.10(8) no
O2 . O7 2_665 2.728(3) yes
O2 . O8 . 3.242(4) yes
O2 . N2 . 2.970(4) yes
O2 . N3 . 2.847(3) yes
O2 . N4 1_565 2.857(4) yes
O2 . C6 . 3.154(4) yes
O2 . C11 . 3.455(4) yes
O2 . C15 . 3.566(4) yes
O2 . H5 . 2.86(3) no
O2 . H5 2_665 3.48(3) no
O2 . H9 . 3.46(3) no
O2 . H13 . 0.7(2) no
O2 . H14 . 0.92(11) no
O3 . O4 . 2.439(3) yes
O3 . O5 . 2.416(3) yes
O3 . C12 2_666 3.397(4) yes
O3 . C13 2_666 3.369(4) yes
O3 . C17 . 2.592(4) yes
O3 . C20 2_656 3.539(5) yes
O3 . H1 . 3.20(4) no
O3 . H10 2_666 2.76(4) no
O3 . H11 2_666 2.74(4) no
O3 . H17 2_656 2.68(5) no
O4 . O5 . 2.432(3) yes
O4 . N3 . 3.224(3) yes
O4 . C8 1_556 3.533(4) yes
O4 . C9 2_765 3.161(4) yes
O4 . C10 2_765 3.594(4) yes
O4 . C11 . 3.515(4) yes
O4 . C12 2_666 3.355(4) yes
O4 . C15 . 3.311(4) yes
O4 . C17 . 2.586(4) yes
O4 . H7 1_556 2.69(4) no
O4 . H8 2_765 2.85(3) no
O4 . H10 2_666 2.38(4) no
O5 . O8 . 3.193(3) yes
O5 . N1 . 2.884(3) yes
O5 . N3 . 2.944(3) yes
O5 . C1 . 3.017(4) yes
O5 . C11 . 3.585(4) yes
O5 . C17 . 2.555(4) yes
O5 . H1 . 2.65(4) no
O5 . H9 . 3.60(3) no
O6 . O7 . 2.443(4) yes
O6 . O8 . 2.428(3) yes
O6 . C1 . 3.360(4) yes
O6 . C3 2_755 3.451(4) yes
O6 . C4 2_755 3.285(4) yes
O6 . C18 . 2.597(5) yes
O6 . C20 . 3.539(5) yes
O6 . H1 . 3.12(4) no
O6 . H3 2_755 2.92(4) no
O6 . H4 2_755 2.62(4) no
O6 . H5 . 3.53(3) no
O6 . H12 1_545 3.40(4) no
O6 . H16 . 2.62(6) no
O7 . O8 . 2.415(3) yes
O7 . C6 2_665 3.220(4) yes
O7 . C7 2_665 3.576(5) yes
O7 . C18 . 2.577(4) yes
O7 . H5 . 2.79(3) no
O7 . H5 2_665 2.82(3) no
O7 . H6 2_665 3.47(5) no
O7 . H13 2_665 2.96(8) no
O7 . H14 2_665 1.85(6) no
O7 . H16 . 3.15(6) no
O8 . N1 . 3.238(4) yes
O8 . N2 . 3.282(4) yes
O8 . N3 . 3.336(3) yes
O8 . C1 . 3.467(4) yes
O8 . C6 . 3.566(4) yes
O8 . C11 . 3.292(4) yes
O8 . C18 . 2.553(4) yes
O8 . H1 . 3.05(4) no
O8 . H5 . 3.10(3) no
O8 . H9 . 2.59(4) no
O8 . H13 . 3.53(8) no
N1 . N2 . 2.890(4) yes
N1 . C1 . 1.337(4) yes
N1 . C2 . 2.393(4) yes
N1 . C3 . 2.772(4) yes
N1 . C4 . 2.391(4) yes
N1 . C5 . 1.347(4) yes
N1 . C10 . 3.044(4) yes
N1 . C16 . 2.409(4) yes
N1 . H1 . 1.93(4) no
N1 . H2 . 3.24(5) no
N1 . H4 . 3.21(4) no
N2 . C5 . 2.981(4) yes
N2 . C6 . 1.341(4) yes
N2 . C7 . 2.390(4) yes
N2 . C8 . 2.783(4) yes
N2 . C9 . 2.398(4) yes
N2 . C10 . 1.357(4) yes
N2 . C16 . 2.414(4) yes
N2 . H3 2_755 3.02(5) no
N2 . H5 . 1.96(3) no
N2 . H6 . 3.16(5) no
N2 . H8 . 3.24(4) no
N2 . H14 . 2.90(6) no
N3 . N4 1_565 3.320(4) yes
N3 . C5 2_765 3.543(4) yes
N3 . C10 2_765 3.541(4) yes
N3 . C11 . 1.341(4) yes
N3 . C12 . 2.397(4) yes
N3 . C13 . 2.780(4) yes
N3 . C14 . 2.390(4) yes
N3 . C15 . 1.343(4) yes
N3 . C16 2_765 2.427(4) yes
N3 . H9 . 1.98(3) no
N3 . H10 . 3.28(4) no
N3 . H12 . 3.17(4) no
N3 . H13 . 2.53(8) no
N4 . C11 1_545 3.325(4) yes
N4 . C12 1_545 3.488(4) yes
N4 . C15 1_545 3.475(4) yes
N4 . C19 . 1.141(5) yes
N4 . C19 2_655 3.414(5) yes
N4 . C20 . 2.601(5) yes
N4 . C20 2_655 3.402(5) yes
N4 . H3 1_455 3.49(4) no
N4 . H4 2_755 3.38(4) no
N4 . H6 2_655 3.34(5) no
N4 . H13 1_545 2.26(8) no
N4 . H14 1_545 3.13(6) no
N4 . H15 . 3.09(5) no
N4 . H15 2_655 3.06(5) no
N4 . H16 . 3.00(6) no
N4 . H16 2_655 3.13(6) no
N4 . H17 . 3.00(5) no
C1 . C2 . 1.389(4) yes
C1 . C3 . 2.381(5) yes
C1 . C4 . 2.725(5) yes
C1 . C5 . 2.313(4) yes
C1 . H1 . 0.90(10) no
C1 . H2 . 2.04(5) no
C1 . H3 . 3.27(5) no
C2 . C3 . 1.382(5) yes
C2 . C4 . 2.395(5) yes
C2 . C4 2_755 3.589(4) yes
C2 . C5 . 2.743(4) yes
C2 . C9 2_755 3.519(4) yes
C2 . H1 . 1.98(4) no
C2 . H2 . 0.96(12) no
C2 . H3 . 2.05(5) no
C2 . H4 . 3.22(4) no
C2 . H12 1_545 3.58(4) no
C2 . H15 1_655 3.21(5) no
C3 . C4 . 1.393(4) yes
C3 . C5 . 2.400(4) yes
C3 . H1 . 3.19(4) no
C3 . H2 . 2.05(5) no
C3 . H3 . 0.97(9) no
C3 . H4 . 2.01(4) no
C3 . H15 1_655 2.98(5) no
C4 . C5 . 1.393(4) yes
C4 . C10 . 3.517(4) yes
C4 . C14 2_765 3.121(5) yes
C4 . C15 2_765 3.043(4) yes
C4 . C16 . 2.637(4) yes
C4 . H2 . 3.27(5) no
C4 . H3 . 2.06(5) no
C4 . H4 . 0.91(9) no
C4 . H12 2_765 2.83(4) no
C4 . H15 1_655 3.27(5) no
C5 . C9 . 3.571(4) yes
C5 . C10 . 2.510(4) yes
C5 . C14 2_765 3.212(4) yes
C5 . C15 2_765 2.579(4) yes
C5 . C16 . 1.558(4) yes
C5 . H1 . 3.11(4) no
C5 . H3 . 3.28(5) no
C5 . H4 . 2.02(4) no
C5 . H12 2_765 3.10(4) no
C6 . C7 . 1.384(4) yes
C6 . C8 . 2.391(5) yes
C6 . C9 . 2.730(4) yes
C6 . C10 . 2.320(4) yes
C6 . H3 2_755 2.94(5) no
C6 . H5 . 0.94(9) no
C6 . H6 . 1.96(5) no
C6 . H7 . 3.20(4) no
C6 . H14 . 2.73(7) no
C7 . C8 . 1.390(5) yes
C7 . C9 . 2.393(4) yes
C7 . C10 . 2.736(4) yes
C7 . H3 2_755 3.15(5) no
C7 . H5 . 2.03(3) no
C7 . H6 . 0.87(8) no
C7 . H7 . 2.00(4) no
C7 . H8 . 3.25(4) no
C7 . H9 2_665 3.40(4) no
C8 . C9 . 1.392(4) yes
C8 . C10 . 2.398(4) yes
C8 . H2 2_755 3.01(5) no
C8 . H3 2_755 3.43(4) no
C8 . H5 . 3.25(3) no
C8 . H6 . 1.98(5) no
C8 . H7 . 0.90(7) no
C8 . H8 . 2.04(4) no
C9 . C10 . 1.388(4) yes
C9 . C14 2_765 3.165(4) yes
C9 . C15 2_765 3.020(4) yes
C9 . C16 . 2.624(4) yes
C9 . H2 2_755 2.83(5) no
C9 . H3 2_755 3.46(4) no
C9 . H6 . 3.18(5) no
C9 . H7 . 2.01(4) no
C9 . H8 . 0.94(9) no
C9 . H12 2_765 2.93(4) no
C10 . C14 2_765 3.236(4) yes
C10 . C15 2_765 2.585(4) yes
C10 . C16 . 1.552(4) yes
C10 . H2 2_755 3.39(5) no
C10 . H3 2_755 3.22(4) no
C10 . H5 . 3.16(3) no
C10 . H7 . 3.21(4) no
C10 . H8 . 2.03(4) no
C10 . H12 2_765 3.13(4) no
C11 . C12 . 1.380(4) yes
C11 . C13 . 2.376(5) yes
C11 . C14 . 2.715(5) yes
C11 . C15 . 2.309(4) yes
C11 . H6 2_665 3.04(5) no
C11 . H9 . 0.96(5) no
C11 . H10 . 2.08(4) no
C11 . H10 2_666 3.33(4) no
C11 . H11 . 3.31(4) no
C11 . H12 . 3.59(4) no
C11 . H13 . 3.11(8) no
C12 . C13 . 1.386(5) yes
C12 . C14 . 2.396(5) yes
C12 . C15 . 2.748(4) yes
C12 . C19 1_565 3.433(5) yes
C12 . H6 2_665 3.31(5) no
C12 . H9 . 2.03(4) no
C12 . H10 . 0.98(9) no
C12 . H10 2_666 3.24(4) no
C12 . H11 . 2.10(4) no
C12 . H12 . 3.19(4) no
C12 . H17 1_565 3.41(5) no
C13 . C14 . 1.396(4) yes
C13 . C15 . 2.410(4) yes
C13 . C19 1_565 3.389(5) yes
C13 . C20 1_565 3.579(5) yes
C13 . H4 2_765 3.49(4) no
C13 . H8 2_765 3.52(4) no
C13 . H9 . 3.25(4) no
C13 . H10 . 2.05(4) no
C13 . H11 . 1.02(4) no
C13 . H12 . 1.98(4) no
C13 . H17 1_565 3.21(5) no
C14 . C15 . 1.398(4) yes
C14 . C16 2_765 2.592(4) yes
C14 . H4 2_765 2.50(4) no
C14 . H8 2_765 2.53(4) no
C14 . H10 . 3.28(4) no
C14 . H11 . 2.10(4) no
C14 . H12 . 0.87(7) no
C15 . C16 2_765 1.537(4) yes
C15 . H4 2_765 2.77(4) no
C15 . H8 2_765 2.71(3) no
C15 . H9 . 3.17(3) no
C15 . H11 . 3.34(4) no
C15 . H12 . 1.99(4) no
C15 . H13 . 3.14(8) no
C16 . H4 . 2.84(4) no
C16 . H8 . 2.81(3) no
C16 . H12 2_765 2.75(4) no
C16 . H13 2_765 3.47(8) no
C18 . H9 . 3.51(4) no
C18 . H11 2_666 3.17(4) no
C18 . H16 . 3.60(6) no
C19 . C20 . 1.460(5) yes
C19 . H3 1_455 3.30(4) no
C19 . H4 2_755 3.40(4) no
C19 . H13 1_545 3.37(8) no
C19 . H15 . 2.02(5) no
C19 . H16 . 1.95(6) no
C19 . H17 . 1.93(5) no
C20 . H11 1_545 3.52(4) no
C20 . H15 . 0.98(11) no
C20 . H16 . 0.95(10) no
C20 . H17 . 0.9(1) no

loop_
_geom_torsion_atom_site_label_1
_geom_torsion_site_symmetry_1
_geom_torsion_atom_site_label_2
_geom_torsion_site_symmetry_2
_geom_torsion_atom_site_label_3
_geom_torsion_site_symmetry_3
_geom_torsion_atom_site_label_4
_geom_torsion_site_symmetry_4
_geom_torsion
_geom_torsion_publ_flag
O3 . S1 . O5 . Tb1 . 94.9(5) yes
O4 . S1 . O5 . Tb1 . -42.0(6) yes
C17 . S1 . O5 . Tb1 . -153.4(5) yes
O3 . S1 . C17 . F1 . 57.8(4) yes
O3 . S1 . C17 . F2 . 177.7(3) yes
O3 . S1 . C17 . F3 . -63.3(3) yes
O4 . S1 . C17 . F1 . -179.6(3) yes
O4 . S1 . C17 . F2 . -59.6(3) yes
O4 . S1 . C17 . F3 . 59.4(3) yes
O5 . S1 . C17 . F1 . -60.6(3) yes
O5 . S1 . C17 . F2 . 59.4(3) yes
O5 . S1 . C17 . F3 . 178.4(3) yes
O6 . S2 . O8 . Tb1 . 47.8(6) yes
O7 . S2 . O8 . Tb1 . -89.6(5) yes
C18 . S2 . O8 . Tb1 . 160.2(4) yes
O6 . S2 . C18 . F4 . -57.3(4) yes
O6 . S2 . C18 . F5 . 62.8(4) yes
O6 . S2 . C18 . F6 . -177.6(3) yes
O7 . S2 . C18 . F4 . 66.1(3) yes
O7 . S2 . C18 . F5 . -173.8(3) yes
O7 . S2 . C18 . F6 . -54.1(3) yes
O8 . S2 . C18 . F4 . -176.6(3) yes
O8 . S2 . C18 . F5 . -56.5(3) yes
O8 . S2 . C18 . F6 . 63.2(3) yes
Tb1 . O1 . C16 . C5 . -55.7(2) yes
Tb1 . O1 . C16 . C10 . 58.8(2) yes
Tb1 . N1 . C1 . C2 . -171.8(3) yes
C5 . N1 . C1 . C2 . 0.2(5) yes
Tb1 . N1 . C5 . C4 . 173.2(2) yes
Tb1 . N1 . C5 . C16 . -7.3(3) yes
C1 . N1 . C5 . C4 . 0.6(5) yes
C1 . N1 . C5 . C16 . -180.0(3) yes
Tb1 . N2 . C6 . C7 . 165.0(3) yes
C10 . N2 . C6 . C7 . -1.5(5) yes
Tb1 . N2 . C10 . C9 . -164.5(2) yes
Tb1 . N2 . C10 . C16 . 14.9(3) yes
C6 . N2 . C10 . C9 . 3.7(5) yes
C6 . N2 . C10 . C16 . -177.0(3) yes
Tb1 . N3 . C11 . C12 . -179.0(3) yes
C15 . N3 . C11 . C12 . 2.1(5) yes
Tb1 . N3 . C15 . C14 . -179.4(2) yes
C11 . N3 . C15 . C14 . -0.4(5) yes
N1 . C1 . C2 . C3 . -0.6(5) yes
C1 . C2 . C3 . C4 . 0.2(5) yes
C2 . C3 . C4 . C5 . 0.5(5) yes
C3 . C4 . C5 . N1 . -0.9(5) yes
C3 . C4 . C5 . C16 . 179.7(3) yes
N1 . C5 . C16 . O1 . 37.2(3) yes
N1 . C5 . C16 . C10 . -76.2(3) yes
C4 . C5 . C16 . O1 . -143.3(3) yes
C4 . C5 . C16 . C10 . 103.2(4) yes
N2 . C6 . C7 . C8 . -1.6(5) yes
C6 . C7 . C8 . C9 . 2.5(5) yes
C7 . C8 . C9 . C10 . -0.5(5) yes
C8 . C9 . C10 . N2 . -2.7(5) yes
C8 . C9 . C10 . C16 . 178.0(3) yes
N2 . C10 . C16 . O1 . -44.3(3) yes
N2 . C10 . C16 . C5 . 69.4(3) yes
C9 . C10 . C16 . O1 . 135.0(3) yes
C9 . C10 . C16 . C5 . -111.2(4) yes
N3 . C11 . C12 . C13 . -1.6(5) yes
C11 . C12 . C13 . C14 . -0.6(5) yes
C12 . C13 . C14 . C15 . 2.1(5) yes
C13 . C14 . C15 . N3 . -1.6(5) yes
